data_2015784
loop_
_publ_author_name
'Mossakowska, Izabella'
'W\'ojcik, Gra\.zyna'

_publ_section_title
;
 1-Chloro-2-nitrobenzene: N---O&#x00B7;&#x00B7;&#x00B7;Cl halogen bonds
 and aromatic \p--\p stacking, and thermal vibrations in the vicinity
 of the melting point
;
_journal_coeditor_code EM1004
_journal_issue 2
_journal_name_full 'Acta Crystallographica Section C'
_journal_page_first o123
_journal_page_last o125
_journal_paper_doi 10.1107/S0108270106048797
_journal_volume 63
_journal_year 2007
_chemical_formula_iupac 'C6 H4 Cl N O2'
_chemical_formula_moiety 'C6 H4 Cl N O2'
_chemical_formula_sum 'C6 H4 Cl N O2'
_chemical_formula_weight 157.55
_chemical_melting_point .304E-303
_chemical_name_common ortho-chloronitrobenzene
_chemical_name_systematic 1-chloro,2-nitrobenzene
_space_group_IT_number 14
_symmetry_cell_setting monoclinic
_symmetry_space_group_name_Hall '-P 2yn'
_symmetry_space_group_name_H-M 'P 1 21/n 1'
_atom_sites_solution_hydrogens geom
_atom_sites_solution_primary direct
_atom_sites_solution_secondary difmap
_audit_creation_method SHELXL97
_cell_angle_alpha 90.00
_cell_angle_beta 96.55(3)
_cell_angle_gamma 90.00
_cell_formula_units_Z 4
_cell_length_a 3.8210(10)
_cell_length_b 11.725(2)
_cell_length_c 15.118(3)
_cell_measurement_reflns_used 1188
_cell_measurement_temperature 298(2)
_cell_measurement_theta_max 22.406
_cell_measurement_theta_min 3.716
_cell_volume 672.9(3)
_computing_cell_refinement 'KM-4 CCD Software'
_computing_data_collection 'KM-4 CCD Software (Kuma Diffraction, 1999)'
_computing_data_reduction 'KM-4 CCD Software'
_computing_molecular_graphics
;
ORTEP-3 (Farrugia, 1997) and MERCURY (Macrae <i>et al.</i>,
2006)
;
_computing_publication_material SHELXL97
_computing_structure_refinement 'SHELXL97 (Sheldrick, 1997)'
_computing_structure_solution 'SHELXS97 (Sheldrick, 1997)'
_diffrn_ambient_temperature 298(2)
_diffrn_measured_fraction_theta_full 0.976
_diffrn_measured_fraction_theta_max 0.941
_diffrn_measurement_device_type 'Kuma KM-4 CCD area-detector'
_diffrn_measurement_method \w
_diffrn_radiation_monochromator graphite
_diffrn_radiation_source 'fine-focus sealed tube'
_diffrn_radiation_type MoK\a
_diffrn_radiation_wavelength 0.71073
_diffrn_reflns_av_R_equivalents 0.0829
_diffrn_reflns_av_sigmaI/netI 0.0556
_diffrn_reflns_limit_h_max 4
_diffrn_reflns_limit_h_min -2
_diffrn_reflns_limit_k_max 14
_diffrn_reflns_limit_k_min -13
_diffrn_reflns_limit_l_max 18
_diffrn_reflns_limit_l_min -18
_diffrn_reflns_number 2711
_diffrn_reflns_theta_full 25.00
_diffrn_reflns_theta_max 25.75
_diffrn_reflns_theta_min 5.36
_diffrn_standards_decay_% 0
_diffrn_standards_number 0
_exptl_absorpt_coefficient_mu 0.496
_exptl_absorpt_correction_type none
_exptl_crystal_colour 'pale yellow'
_exptl_crystal_density_diffrn 1.555
_exptl_crystal_density_method 'not measured'
_exptl_crystal_description block
_exptl_crystal_F_000 320
_exptl_crystal_size_max 0.89
_exptl_crystal_size_mid 0.55
_exptl_crystal_size_min 0.55
_refine_diff_density_max 0.518
_refine_diff_density_min -0.448
_refine_ls_extinction_method none
_refine_ls_goodness_of_fit_ref 1.091
_refine_ls_hydrogen_treatment constr
_refine_ls_matrix_type full
_refine_ls_number_parameters 91
_refine_ls_number_reflns 1214
_refine_ls_number_restraints 0
_refine_ls_restrained_S_all 1.091
_refine_ls_R_factor_all 0.0867
_refine_ls_R_factor_gt 0.0747
_refine_ls_shift/su_max 0.019
_refine_ls_shift/su_mean 0.004
_refine_ls_structure_factor_coef Fsqd
_refine_ls_weighting_details 'w = 1/[\s^2^(Fo^2^)+(0.0867P)^2^+0.8782P] where P=(Fo^2^+2Fc^2^)/3'
_refine_ls_weighting_scheme calc
_refine_ls_wR_factor_gt 0.1909
_refine_ls_wR_factor_ref 0.2048
_reflns_number_gt 975
_reflns_number_total 1214
_reflns_threshold_expression I>2\s(I)
_cod_data_source_file em1004.cif
_cod_data_source_block I
_cod_depositor_comments
;
The following automatic conversions were performed:
'_geom_bond_publ_flag' value 'Y' changed to 'y' according to
'/home/saulius/struct/CIF-dictionaries/cif_core.dic' dictionary named
'cif_core.dic' version 2.4.1 from 2010-06-29 (5
times).

'_geom_angle_publ_flag' value 'Y' changed to 'y' according to
'/home/saulius/struct/CIF-dictionaries/cif_core.dic' dictionary named
'cif_core.dic' version 2.4.1 from 2010-06-29 (8 times).

Automatic conversion script
Id: cif_fix_enum 1527 2010-12-29 10:47:43Z saulius 

The following automatic conversions were performed:

'_geom_bond_publ_flag' value 'Y' changed to 'y' according to
/home/saulius/struct/CIF-dictionaries/cif_core.dic dictionary named
'cif_core.dic' version 2.4.1 from 2010-06-29 (5
times).

'_geom_angle_publ_flag' value 'Y' changed to 'y' according
to /home/saulius/struct/CIF-dictionaries/cif_core.dic dictionary
named 'cif_core.dic' version 2.4.1 from 2010-06-29 (8 times).

Automatic conversion script
Id: cif_fix_values 1715 2011-07-08 13:25:40Z adriana 
;
_cod_original_cell_volume 672.9(2)
_cod_original_sg_symbol_H-M 'P 21/n'
_cod_database_code 2015784
_cod_database_fobs_code 2015784

loop_
_symmetry_equiv_pos_as_xyz
'x, y, z'
'-x+1/2, y+1/2, -z+1/2'
'-x, -y, -z'
'x-1/2, -y-1/2, z-1/2'

loop_
_atom_site_type_symbol
_atom_site_label
_atom_site_fract_x
_atom_site_fract_y
_atom_site_fract_z
_atom_site_U_iso_or_equiv
_atom_site_adp_type
_atom_site_calc_flag
_atom_site_refinement_flags
_atom_site_occupancy
Cl Cl1 0.6920(3) 0.45536(9) 0.36968(10) 0.0772(5) Uani d . 1
N N1 0.5122(11) 0.2746(3) 0.2224(2) 0.0669(10) Uani d . 1
O O1 0.4063(16) 0.3650(3) 0.1946(3) 0.1232(19) Uani d . 1
O O2 0.6344(13) 0.2045(3) 0.1770(2) 0.1062(15) Uani d . 1
C C1 0.5329(10) 0.3205(3) 0.3840(3) 0.0501(9) Uani d . 1
C C2 0.4672(9) 0.2440(3) 0.3146(2) 0.0480(9) Uani d . 1
C C3 0.3535(10) 0.1345(3) 0.3291(3) 0.0545(10) Uani d . 1
H H3 0.3163 0.0832 0.2820 0.065 Uiso calc R 1
C C4 0.2958(11) 0.1019(4) 0.4129(3) 0.0596(10) Uani d . 1
H H4 0.2140 0.0289 0.4229 0.072 Uiso calc R 1
C C5 0.3592(11) 0.1776(4) 0.4825(3) 0.0635(11) Uani d . 1
H H5 0.3184 0.1554 0.5395 0.076 Uiso calc R 1
C C6 0.4822(12) 0.2855(4) 0.4686(3) 0.0618(11) Uani d . 1
H H6 0.5313 0.3351 0.5164 0.074 Uiso calc R 1

loop_
_atom_site_aniso_label
_atom_site_aniso_U_11
_atom_site_aniso_U_22
_atom_site_aniso_U_33
_atom_site_aniso_U_12
_atom_site_aniso_U_13
_atom_site_aniso_U_23
Cl1 0.0804(9) 0.0480(7) 0.1045(11) -0.0046(5) 0.0152(7) -0.0038(5)
N1 0.098(3) 0.053(2) 0.0515(19) 0.0150(19) 0.0152(18) 0.0125(17)
O1 0.219(6) 0.077(3) 0.076(2) 0.043(3) 0.029(3) 0.029(2)
O2 0.177(4) 0.085(3) 0.065(2) 0.030(3) 0.046(3) 0.0085(19)
C1 0.0500(19) 0.0435(19) 0.058(2) 0.0061(15) 0.0097(16) -0.0036(16)
C2 0.0503(19) 0.051(2) 0.0427(18) 0.0102(15) 0.0046(14) 0.0046(16)
C3 0.063(2) 0.047(2) 0.054(2) 0.0067(16) 0.0051(17) 0.0004(17)
C4 0.064(2) 0.052(2) 0.064(2) 0.0003(18) 0.0115(19) 0.011(2)
C5 0.073(3) 0.067(3) 0.053(2) 0.010(2) 0.018(2) 0.0101(19)
C6 0.071(3) 0.065(3) 0.050(2) 0.010(2) 0.0071(18) -0.0104(19)

loop_
_atom_type_symbol
_atom_type_description
_atom_type_scat_dispersion_real
_atom_type_scat_dispersion_imag
_atom_type_scat_source
C C 0.0033 0.0016 'International Tables Vol C Tables 4.2.6.8 and 6.1.1.4'
H H 0.0000 0.0000 'International Tables Vol C Tables 4.2.6.8 and 6.1.1.4'
N N 0.0061 0.0033 'International Tables Vol C Tables 4.2.6.8 and 6.1.1.4'
O O 0.0106 0.0060 'International Tables Vol C Tables 4.2.6.8 and 6.1.1.4'
Cl Cl 0.1484 0.1585 'International Tables Vol C Tables 4.2.6.8 and 6.1.1.4'

loop_
_geom_angle_atom_site_label_1
_geom_angle_atom_site_label_2
_geom_angle_atom_site_label_3
_geom_angle
_geom_angle_publ_flag
O1 N1 O2 123.0(4) y
O1 N1 C2 118.7(4) y
O2 N1 C2 118.1(3) ?
C6 C1 C2 118.7(4) y
C6 C1 Cl1 118.7(3) y
C2 C1 Cl1 122.6(3) y
C3 C2 C1 121.1(3) y
C3 C2 N1 116.8(3) y
C1 C2 N1 122.1(4) y
C4 C3 C2 119.6(4) ?
C4 C3 H3 120.2 ?
C2 C3 H3 120.2 ?
C3 C4 C5 119.8(4) ?
C3 C4 H4 120.1 ?
C5 C4 H4 120.1 ?
C4 C5 C6 120.6(4) ?
C4 C5 H5 119.7 ?
C6 C5 H5 119.7 ?
C1 C6 C5 120.2(4) ?
C1 C6 H6 119.9 ?
C5 C6 H6 119.9 ?

loop_
_geom_bond_atom_site_label_1
_geom_bond_atom_site_label_2
_geom_bond_distance
_geom_bond_publ_flag
Cl1 C1 1.717(4) y
N1 O1 1.194(5) y
N1 O2 1.199(5) y
N1 C2 1.468(5) y
C1 C6 1.377(6) ?
C1 C2 1.382(5) ?
C2 C3 1.380(5) y
C3 C4 1.365(6) ?
C3 H3 0.9300 ?
C4 C5 1.377(6) ?
C4 H4 0.9300 ?
C5 C6 1.375(6) ?
C5 H5 0.9300 ?
C6 H6 0.9300 ?

loop_
_geom_torsion_atom_site_label_1
_geom_torsion_atom_site_label_2
_geom_torsion_atom_site_label_3
_geom_torsion_atom_site_label_4
_geom_torsion
C6 C1 C2 C3 -0.1(6)
Cl1 C1 C2 C3 177.2(3)
C6 C1 C2 N1 179.5(4)
Cl1 C1 C2 N1 -3.1(5)
O1 N1 C2 C3 136.2(5)
O2 N1 C2 C3 -39.4(6)
O1 N1 C2 C1 -43.5(7)
O2 N1 C2 C1 141.0(5)
C1 C2 C3 C4 1.7(6)
N1 C2 C3 C4 -177.9(4)
C2 C3 C4 C5 -1.5(6)
C3 C4 C5 C6 -0.4(7)
C4 C5 C6 C1 2.1(7)
C2 C1 C6 C5 -1.8(6)
Cl1 C1 C6 C5 -179.2(3)

loop_
_cod_related_entry_id
_cod_related_entry_database
_cod_related_entry_code
1 ChemSpider 13853953
